data_7244647
loop_
_publ_author_name
'Blasco, Daniel'
'Rodr\'iguez-Castillo, Mar\'ia'
'Olmos, M. Elena'
'Monge, Miguel'
'L\'opez-de-Luzuriaga, Jos\'e M.'

_publ_section_title
;
 Spontaneous in situ generation of photoemissive aurophilic oligomers in
 water solution based on the 2-thiocytosine ligand
;
_journal_issue 14
_journal_name_full 'RSC Advances'
_journal_page_first 8466
_journal_page_last 8473
_journal_paper_doi 10.1039/D2RA00368F
_journal_volume 12
_journal_year 2022
_chemical_formula_moiety 'C7 H13 Au N3 P S'
_chemical_formula_sum 'C7 H13 Au N3 P S'
_chemical_formula_weight 399.2
_space_group_IT_number 61
_space_group_name_Hall '-P 2ac 2ab'
_space_group_name_H-M_alt 'P b c a'
_symmetry_cell_setting orthorhombic
_symmetry_Int_Tables_number 61
_symmetry_space_group_name_Hall '-P 2ac 2ab'
_symmetry_space_group_name_H-M 'P b c a'
_atom_sites_solution_hydrogens geom
_audit_conform_dict_location ftp://ftp.iucr.org/pub/cif_core.dic
_audit_conform_dict_name cif_core.dic
_audit_conform_dict_version 2.4.3
_audit_creation_date 2021-11-09T11:22:53-00:00
_audit_creation_method 'WinGX routine CIF_UPDATE'
_audit_update_record
;
2021-11-22 deposited with the CCDC.	2022-03-08 downloaded from the CCDC.
;
_cell_angle_alpha 90
_cell_angle_beta 90
_cell_angle_gamma 90
_cell_formula_units_Z 8
_cell_length_a 10.0240(6)
_cell_length_b 11.6716(8)
_cell_length_c 19.0849(12)
_cell_measurement_reflns_used 9880
_cell_measurement_temperature 100(2)
_cell_measurement_theta_max 27.87
_cell_measurement_theta_min 2.88
_cell_measurement_wavelength 0.71073
_cell_volume 2232.9(2)
_computing_data_reduction 'SAINT V8.40A (?, 2016)'
_computing_molecular_graphics 'Ortep for Windows (Farrugia, 2012)'
_computing_publication_material 'WinGX publication routines (Farrugia, 2012)'
_computing_structure_refinement 'SHELXL-2018/3 (Sheldrick, 2018)'
_computing_structure_solution 'SHELXT 2014/5 (Sheldrick, 2014)'
_diffrn_ambient_temperature 100(2)
_diffrn_measured_fraction_theta_full 0.994
_diffrn_measured_fraction_theta_max 0.995
_diffrn_measurement_device_type 'Bruker APEX-II CCD'
_diffrn_measurement_method '\f and \w scans'
_diffrn_radiation_probe x-ray
_diffrn_radiation_type MoK\a
_diffrn_radiation_wavelength 0.71073
_diffrn_reflns_av_R_equivalents 0.0258
_diffrn_reflns_av_unetI/netI 0.0092
_diffrn_reflns_Laue_measured_fraction_full 0.994
_diffrn_reflns_Laue_measured_fraction_max 0.995
_diffrn_reflns_limit_h_max 13
_diffrn_reflns_limit_h_min -12
_diffrn_reflns_limit_k_max 15
_diffrn_reflns_limit_k_min -15
_diffrn_reflns_limit_l_max 25
_diffrn_reflns_limit_l_min -25
_diffrn_reflns_number 57956
_diffrn_reflns_point_group_measured_fraction_full 0.994
_diffrn_reflns_point_group_measured_fraction_max 0.995
_diffrn_reflns_theta_full 25.242
_diffrn_reflns_theta_max 27.884
_diffrn_reflns_theta_min 3.426
_diffrn_standards_number 0
_exptl_absorpt_coefficient_mu 13.468
_exptl_absorpt_correction_T_max 0.0294
_exptl_absorpt_correction_T_min 0.0068
_exptl_absorpt_correction_type refdelf
_exptl_absorpt_process_details
;
SADABS-2016/2 (Bruker,2016/2) was used for absorption correction.
        wR2(int) was 0.1160 before and 0.0460 after correction.
        The Ratio of minimum to maximum transmission is 0.2313.
        The \l/2 correction factor is Not present.
;
_exptl_crystal_colour colourless
_exptl_crystal_density_diffrn 2.375
_exptl_crystal_density_method 'not measured'
_exptl_crystal_description prism
_exptl_crystal_F_000 1488
_exptl_crystal_size_max 0.327
_exptl_crystal_size_mid 0.091
_exptl_crystal_size_min 0.053
_exptl_transmission_factor_max 0.484
_exptl_transmission_factor_min 0.23
_refine_diff_density_max 1.584
_refine_diff_density_min -0.701
_refine_diff_density_rms 0.104
_refine_ls_extinction_coef 0.00042(8)
_refine_ls_extinction_expression Fc^*^=kFc[1+0.001xFc^2^\l^3^/sin(2\q)]^-1/4^
_refine_ls_extinction_method 'SHELXL-2018/3 (Sheldrick 2018)'
_refine_ls_goodness_of_fit_ref 1.104
_refine_ls_hydrogen_treatment constr
_refine_ls_matrix_type full
_refine_ls_number_constraints 0
_refine_ls_number_parameters 122
_refine_ls_number_reflns 2656
_refine_ls_number_restraints 15
_refine_ls_restrained_S_all 1.101
_refine_ls_R_factor_all 0.0176
_refine_ls_R_factor_gt 0.0173
_refine_ls_shift/su_max 0.001
_refine_ls_shift/su_mean 0
_refine_ls_structure_factor_coef Fsqd
_refine_ls_weighting_details 'w=1/[\s^2^(Fo^2^)+(0.0247P)^2^+3.7659P] where P=(Fo^2^+2Fc^2^)/3'
_refine_ls_weighting_scheme calc
_refine_ls_wR_factor_gt 0.0464
_refine_ls_wR_factor_ref 0.0466
_reflns_Friedel_coverage 0
_reflns_number_gt 2601
_reflns_number_total 2656
_reflns_threshold_expression 'I > 2\s(I)'
_cod_data_source_file d2ra00368f2.cif
_cod_data_source_block shelx
_cod_database_code 7244647
_shelx_estimated_absorpt_t_min 0.096
_shelx_estimated_absorpt_t_max 0.535

loop_
_symmetry_equiv_pos_as_xyz
'x, y, z'
'-x+1/2, -y, z+1/2'
'-x, y+1/2, -z+1/2'
'x+1/2, -y+1/2, -z'
'-x, -y, -z'
'x-1/2, y, -z-1/2'
'x, -y-1/2, z-1/2'
'-x-1/2, y-1/2, z'

loop_
_atom_site_label
_atom_site_type_symbol
_atom_site_fract_x
_atom_site_fract_y
_atom_site_fract_z
_atom_site_U_iso_or_equiv
_atom_site_adp_type
_atom_site_occupancy
_atom_site_site_symmetry_order
_atom_site_calc_flag
_atom_site_refinement_flags_posn
_atom_site_refinement_flags_adp
_atom_site_refinement_flags_occupancy
_atom_site_disorder_assembly
_atom_site_disorder_group
Au1 Au 0.70682(2) 0.45525(2) 0.52434(2) 0.02482(6) Uani 1 1 d . . . . .
S1 S 0.57293(8) 0.55322(6) 0.60352(4) 0.02728(15) Uani 1 1 d . . . . .
P1 P 0.83324(7) 0.36599(6) 0.44316(4) 0.02465(14) Uani 1 1 d . . . . .
N1 N 0.4489(2) 0.47289(19) 0.71477(13) 0.0258(5) Uani 1 1 d . U . . .
N2 N 0.6173(2) 0.35158(19) 0.66572(12) 0.0247(4) Uani 1 1 d . U . . .
N3 N 0.6647(3) 0.1751(2) 0.71323(13) 0.0298(5) Uani 1 1 d . U . . .
H3A H 0.726597 0.165636 0.681067 0.036 Uiso 1 1 calc R U . . .
H3B H 0.650299 0.12128 0.7446 0.036 Uiso 1 1 calc R U . . .
C1 C 0.5445(3) 0.4481(2) 0.66811(14) 0.0245(5) Uani 1 1 d . U . . .
C2 C 0.4256(3) 0.3905(2) 0.76343(14) 0.0273(5) Uani 1 1 d . U . . .
H2 H 0.359136 0.404453 0.79785 0.033 Uiso 1 1 calc R U . . .
C3 C 0.4924(3) 0.2888(2) 0.76568(14) 0.0275(5) Uani 1 1 d . U . . .
H3 H 0.472732 0.232334 0.799988 0.033 Uiso 1 1 calc R U . . .
C4 C 0.5923(3) 0.2716(2) 0.71444(14) 0.0260(5) Uani 1 1 d . U . . .
C5 C 0.8654(3) 0.4545(2) 0.36742(16) 0.0314(6) Uani 1 1 d . . . . .
H5A H 0.913973 0.409845 0.332199 0.047 Uiso 1 1 calc R U . . .
H5B H 0.919194 0.520859 0.381337 0.047 Uiso 1 1 calc R U . . .
H5C H 0.780624 0.480897 0.347618 0.047 Uiso 1 1 calc R U . . .
C6 C 0.7616(3) 0.2368(3) 0.40708(16) 0.0311(6) Uani 1 1 d . . . . .
H6A H 0.67283 0.253678 0.388156 0.047 Uiso 1 1 calc R U . . .
H6B H 0.753944 0.178791 0.444003 0.047 Uiso 1 1 calc R U . . .
H6C H 0.819022 0.20778 0.369513 0.047 Uiso 1 1 calc R U . . .
C7 C 0.9955(3) 0.3207(3) 0.47401(15) 0.0315(6) Uani 1 1 d . . . . .
H7A H 1.041757 0.279022 0.436642 0.047 Uiso 1 1 calc R U . . .
H7B H 0.984719 0.270567 0.51479 0.047 Uiso 1 1 calc R U . . .
H7C H 1.048083 0.388129 0.487318 0.047 Uiso 1 1 calc R U . . .

loop_
_atom_site_aniso_label
_atom_site_aniso_U_11
_atom_site_aniso_U_22
_atom_site_aniso_U_33
_atom_site_aniso_U_23
_atom_site_aniso_U_13
_atom_site_aniso_U_12
Au1 0.02740(8) 0.02424(8) 0.02283(8) -0.00045(3) 0.00278(3) -0.00019(3)
S1 0.0332(4) 0.0251(3) 0.0236(3) 0.0009(2) 0.0038(3) 0.0030(3)
P1 0.0255(3) 0.0246(3) 0.0238(3) -0.0004(2) 0.0020(3) 0.0000(3)
N1 0.0259(11) 0.0265(10) 0.0249(11) -0.0025(9) 0.0014(9) -0.0019(8)
N2 0.0236(10) 0.0251(10) 0.0253(11) -0.0006(9) 0.0004(8) 0.0001(8)
N3 0.0286(12) 0.0276(12) 0.0331(12) 0.0052(10) 0.0026(10) 0.0008(9)
C1 0.0237(12) 0.0270(13) 0.0229(12) -0.0013(9) -0.0013(10) -0.0027(9)
C2 0.0255(12) 0.0315(13) 0.0249(13) -0.0015(10) 0.0015(10) -0.0039(11)
C3 0.0281(13) 0.0287(13) 0.0256(13) 0.0022(10) 0.0001(10) -0.0046(11)
C4 0.0244(12) 0.0269(12) 0.0266(12) -0.0018(10) -0.0045(10) -0.0036(10)
C5 0.0373(16) 0.0297(14) 0.0273(14) 0.0018(10) 0.0076(12) 0.0034(11)
C6 0.0302(14) 0.0288(13) 0.0344(15) -0.0055(12) 0.0032(12) -0.0031(11)
C7 0.0290(15) 0.0326(15) 0.0328(15) -0.0028(11) -0.0018(11) 0.0033(12)

loop_
_atom_type_symbol
_atom_type_description
_atom_type_scat_dispersion_real
_atom_type_scat_dispersion_imag
_atom_type_scat_source
C C 0.0033 0.0016 'International Tables Vol C Tables 4.2.6.8 and 6.1.1.4'
H H 0 0 'International Tables Vol C Tables 4.2.6.8 and 6.1.1.4'
Au Au -2.0133 8.8022 'International Tables Vol C Tables 4.2.6.8 and 6.1.1.4'
N N 0.0061 0.0033 'International Tables Vol C Tables 4.2.6.8 and 6.1.1.4'
P P 0.1023 0.0942 'International Tables Vol C Tables 4.2.6.8 and 6.1.1.4'
S S 0.1246 0.1234 'International Tables Vol C Tables 4.2.6.8 and 6.1.1.4'
O O 0.0106 0.006 'International Tables Vol C Tables 4.2.6.8 and 6.1.1.4'

loop_
_geom_angle_atom_site_label_1
_geom_angle_atom_site_label_2
_geom_angle_atom_site_label_3
_geom_angle
_geom_angle_site_symmetry_1
_geom_angle_site_symmetry_3
_geom_angle_publ_flag
P1 Au1 S1 177.14(3) . . ?
C1 S1 Au1 101.88(9) . . ?
C5 P1 C6 104.10(15) . . ?
C5 P1 C7 105.47(15) . . ?
C6 P1 C7 103.77(15) . . ?
C5 P1 Au1 112.70(10) . . ?
C6 P1 Au1 115.07(10) . . ?
C7 P1 Au1 114.61(10) . . ?
C1 N1 C2 115.1(2) . . ?
C4 N2 C1 117.3(2) . . ?
C4 N3 H3A 120 . . ?
C4 N3 H3B 120 . . ?
H3A N3 H3B 120 . . ?
N1 C1 N2 126.3(2) . . ?
N1 C1 S1 115.5(2) . . ?
N2 C1 S1 118.2(2) . . ?
N1 C2 C3 123.7(3) . . ?
N1 C2 H2 118.2 . . ?
C3 C2 H2 118.2 . . ?
C2 C3 C4 116.7(3) . . ?
C2 C3 H3 121.6 . . ?
C4 C3 H3 121.6 . . ?
N3 C4 N2 118.2(3) . . ?
N3 C4 C3 121.0(3) . . ?
N2 C4 C3 120.8(3) . . ?
P1 C5 H5A 109.5 . . ?
P1 C5 H5B 109.5 . . ?
H5A C5 H5B 109.5 . . ?
P1 C5 H5C 109.5 . . ?
H5A C5 H5C 109.5 . . ?
H5B C5 H5C 109.5 . . ?
P1 C6 H6A 109.5 . . ?
P1 C6 H6B 109.5 . . ?
H6A C6 H6B 109.5 . . ?
P1 C6 H6C 109.5 . . ?
H6A C6 H6C 109.5 . . ?
H6B C6 H6C 109.5 . . ?
P1 C7 H7A 109.5 . . ?
P1 C7 H7B 109.5 . . ?
H7A C7 H7B 109.5 . . ?
P1 C7 H7C 109.5 . . ?
H7A C7 H7C 109.5 . . ?
H7B C7 H7C 109.5 . . ?

loop_
_geom_bond_atom_site_label_1
_geom_bond_atom_site_label_2
_geom_bond_distance
_geom_bond_site_symmetry_2
_geom_bond_publ_flag
Au1 P1 2.2564(7) . ?
Au1 S1 2.3222(7) . ?
S1 C1 1.763(3) . ?
P1 C5 1.806(3) . ?
P1 C6 1.807(3) . ?
P1 C7 1.809(3) . ?
N1 C1 1.340(4) . ?
N1 C2 1.357(4) . ?
N2 C4 1.341(4) . ?
N2 C1 1.343(3) . ?
N3 C4 1.339(4) . ?
N3 H3A 0.88 . ?
N3 H3B 0.88 . ?
C2 C3 1.363(4) . ?
C2 H2 0.95 . ?
C3 C4 1.414(4) . ?
C3 H3 0.95 . ?
C5 H5A 0.98 . ?
C5 H5B 0.98 . ?
C5 H5C 0.98 . ?
C6 H6A 0.98 . ?
C6 H6B 0.98 . ?
C6 H6C 0.98 . ?
C7 H7A 0.98 . ?
C7 H7B 0.98 . ?
C7 H7C 0.98 . ?

loop_
_geom_hbond_atom_site_label_D
_geom_hbond_atom_site_label_H
_geom_hbond_atom_site_label_A
_geom_hbond_distance_DH
_geom_hbond_distance_HA
_geom_hbond_distance_DA
_geom_hbond_angle_DHA
_geom_hbond_site_symmetry_A
_geom_hbond_publ_flag
N3 H3A S1 0.88 2.82 3.651(3) 158.1 8_755 yes
N3 H3B N1 0.88 2.14 2.959(3) 154.1 3_646 yes
C2 H2 N2 0.95 2.6 3.404(4) 143.1 6_557 yes
C3 H3 S1 0.95 2.82 3.771(3) 175.7 3_646 yes
C5 H5C N1 0.98 2.65 3.620(4) 172.7 5_666 yes
C7 H7A N2 0.98 2.59 3.556(4) 168.3 4_556 yes

loop_
_geom_torsion_atom_site_label_1
_geom_torsion_atom_site_label_2
_geom_torsion_atom_site_label_3
_geom_torsion_atom_site_label_4
_geom_torsion
_geom_torsion_site_symmetry_1
_geom_torsion_site_symmetry_2
_geom_torsion_site_symmetry_3
_geom_torsion_site_symmetry_4
_geom_torsion_publ_flag
C2 N1 C1 N2 -0.2(4) . . . . ?
C2 N1 C1 S1 178.68(19) . . . . ?
C4 N2 C1 N1 0.2(4) . . . . ?
C4 N2 C1 S1 -178.66(19) . . . . ?
Au1 S1 C1 N1 -167.88(19) . . . . ?
Au1 S1 C1 N2 11.1(2) . . . . ?
C1 N1 C2 C3 -0.5(4) . . . . ?
N1 C2 C3 C4 1.1(4) . . . . ?
C1 N2 C4 N3 -179.5(2) . . . . ?
C1 N2 C4 C3 0.4(4) . . . . ?
C2 C3 C4 N3 178.9(3) . . . . ?
C2 C3 C4 N2 -1.0(4) . . . . ?
